data_7225960
loop_
_publ_author_name
'Zhang, Ying'
'Wang, Jun-Hao'
'Han, Gaoyi'
'Lu, Feng'
'Tong, Qing-Xiao'

_publ_section_title
;
 Phenanthroimidazole derivatives as emitters for non-doped deep-blue
 organic light emitting devices
;
_journal_name_full 'RSC Adv.'
_journal_paper_doi 10.1039/C6RA13605B
_journal_year 2016
_chemical_formula_moiety 'C35 H28 N2'
_chemical_formula_sum 'C35 H28 N2'
_chemical_formula_weight 476.59
_chemical_name_systematic
;
 ? 
;
_space_group_crystal_system triclinic
_space_group_IT_number 2
_space_group_name_Hall '-P 1'
_space_group_name_H-M_alt 'P -1'
_symmetry_space_group_name_Hall '-P 1'
_symmetry_space_group_name_H-M 'P -1'
_atom_sites_solution_hydrogens geom
_atom_sites_solution_primary direct
_atom_sites_solution_secondary difmap
_audit_creation_date 2016-04-01
_audit_creation_method
;
Olex2 1.2
(compiled 2016.02.19 svn.r3266 for OlexSys, GUI svn.r5155)
;
_audit_update_record
;
2016-04-05 deposited with the CCDC.
2016-07-18 downloaded from the CCDC.
;
_cell_angle_alpha 95.203(4)
_cell_angle_beta 97.220(5)
_cell_angle_gamma 102.374(5)
_cell_formula_units_Z 2
_cell_length_a 9.1648(6)
_cell_length_b 11.4806(6)
_cell_length_c 12.7298(6)
_cell_measurement_reflns_used 3740
_cell_measurement_temperature 287.7(2)
_cell_measurement_theta_max 28.7020
_cell_measurement_theta_min 3.8220
_cell_volume 1288.31(13)
_computing_cell_refinement 'CrysAlisPro 1.171.38.41 (Rigaku OD, 2015)'
_computing_data_collection 'CrysAlisPro 1.171.38.41 (Rigaku OD, 2015)'
_computing_data_reduction 'CrysAlisPro 1.171.38.41 (Rigaku OD, 2015)'
_computing_molecular_graphics 'Olex2 (Dolomanov et al., 2009)'
_computing_publication_material 'Olex2 (Dolomanov et al., 2009)'
_computing_structure_refinement 'XL (Sheldrick, 2008)'
_computing_structure_solution 'XS (Sheldrick, 2008)'
_diffrn_ambient_environment air
_diffrn_ambient_temperature 287.7(2)
_diffrn_detector 'CCD plate'
_diffrn_detector_area_resol_mean 8.0534
_diffrn_detector_type EosS2
_diffrn_measured_fraction_theta_full 0.997
_diffrn_measured_fraction_theta_max 0.997
_diffrn_measurement_details
;
List of Runs (angles in degrees, time in seconds):

  1  \w    -11.00  19.00   1.00   10.17    --   15.98  77.00  30.00   30
  2  \w    -11.00  83.00   1.00   10.17    --   15.98  77.00 -90.00   94
  3  \w     37.00  62.00   1.00   10.17    --   15.98 178.00 120.00   25
  4  \w    -81.00  -5.00   1.00   10.17    --  -17.23 -57.00  30.00   76
  5  \w    -49.00  43.00   1.00   10.17    --   15.98 -77.00 150.00   92
  6  \w    -85.00 -56.00   1.00   10.17    --  -17.23 -57.00   0.00   29
  7  \w    -60.00 -35.00   1.00   10.17    --  -17.23-178.00 120.00   25
;
_diffrn_measurement_device 'four-circle diffractometer'
_diffrn_measurement_device_type 'New Xcalibur, EosS2'
_diffrn_measurement_method '\w scans'
_diffrn_orient_matrix_type 'CrysAlisPro convention (1999,Acta A55,543-557)'
_diffrn_orient_matrix_UB_11 0.0277084000
_diffrn_orient_matrix_UB_12 0.0124897000
_diffrn_orient_matrix_UB_13 0.0553805000
_diffrn_orient_matrix_UB_21 0.0214187000
_diffrn_orient_matrix_UB_22 0.0620857000
_diffrn_orient_matrix_UB_23 -0.0052692000
_diffrn_orient_matrix_UB_31 -0.0720724000
_diffrn_orient_matrix_UB_32 0.0070688000
_diffrn_orient_matrix_UB_33 0.0103407000
_diffrn_radiation_monochromator graphite
_diffrn_radiation_probe x-ray
_diffrn_radiation_type MoK\a
_diffrn_radiation_wavelength 0.71073
_diffrn_reflns_av_R_equivalents 0.0155
_diffrn_reflns_av_unetI/netI 0.0276
_diffrn_reflns_limit_h_max 10
_diffrn_reflns_limit_h_min -10
_diffrn_reflns_limit_k_max 13
_diffrn_reflns_limit_k_min -13
_diffrn_reflns_limit_l_max 15
_diffrn_reflns_limit_l_min -15
_diffrn_reflns_number 8972
_diffrn_reflns_theta_full 25.00
_diffrn_reflns_theta_max 25.00
_diffrn_reflns_theta_min 3.53
_diffrn_source 'fine-focus sealed X-ray tube'
_diffrn_source_type 'Enhance (Mo) X-ray Source'
_exptl_absorpt_coefficient_mu 0.071
_exptl_absorpt_correction_T_max 1.00000
_exptl_absorpt_correction_T_min 0.78759
_exptl_absorpt_correction_type multi-scan
_exptl_absorpt_process_details
;
CrysAlisPro 1.171.38.41 (Rigaku Oxford Diffraction, 2015)
Empirical absorption correction using spherical harmonics,
 implemented in SCALE3 ABSPACK scaling algorithm.
;
_exptl_crystal_colour colourless
_exptl_crystal_density_diffrn 1.229
_exptl_crystal_density_method 'not measured'
_exptl_crystal_description cylinder
_exptl_crystal_F_000 504
_exptl_crystal_size_max 0.25
_exptl_crystal_size_mid 0.21
_exptl_crystal_size_min 0.11
_refine_diff_density_max 0.141
_refine_diff_density_min -0.187
_refine_diff_density_rms 0.038
_refine_ls_extinction_method none
_refine_ls_goodness_of_fit_ref 1.070
_refine_ls_hydrogen_treatment constr
_refine_ls_matrix_type full
_refine_ls_number_parameters 337
_refine_ls_number_reflns 4524
_refine_ls_number_restraints 0
_refine_ls_restrained_S_all 1.070
_refine_ls_R_factor_all 0.0651
_refine_ls_R_factor_gt 0.0487
_refine_ls_shift/su_max 0.000
_refine_ls_shift/su_mean 0.000
_refine_ls_structure_factor_coef Fsqd
_refine_ls_weighting_details 'calc w=1/[\s^2^(Fo^2^)+(0.1000P)^2^+0.0000P] where P=(Fo^2^+2Fc^2^)/3'
_refine_ls_weighting_scheme calc
_refine_ls_wR_factor_gt 0.1436
_refine_ls_wR_factor_ref 0.1582
_reflns_number_gt 3539
_reflns_number_total 4524
_reflns_threshold_expression >2sigma(I)
_cod_data_source_file c6ra13605b2.cif
_cod_data_source_block 0325b
_cod_original_cell_volume 1288.31(12)
_cod_database_code 7225960
_reflns_odcompleteness_completeness 99.66
_reflns_odcompleteness_iscentric 1
_reflns_odcompleteness_theta 26.32
_olex2_refinement_description
;
1. Fixed Uiso
 At 1.2 times of:
  All C(H) groups
 At 1.5 times of:
  All C(H,H,H) groups
2.a Aromatic/amide H refined with riding coordinates:
 C28(H28), C31(H31), C30(H30), C27(H27), C25(H25), C14(H14), C17(H17),
 C13(H13), C18(H18), C11(H11), C1(H1), C12(H12), C23(H23), C4(H4), C20(H20),
 C3(H3), C21(H21), C2(H2), C22(H22)
2.b Idealised Me refined as rotating group:
 C35(H35A,H35B,H35C), C34(H34A,H34B,H34C), C33(H33A,H33B,H33C)
;
_olex2_submission_special_instructions 'No special instructions were received'
_oxdiff_exptl_absorpt_empirical_details
;
Empirical correction (ABSPACK) includes:
- Absorption correction using spherical harmonics
- Frame scaling
;
_oxdiff_exptl_absorpt_empirical_full_max 1.273
_oxdiff_exptl_absorpt_empirical_full_min 0.643

loop_
_space_group_symop_id
_space_group_symop_operation_xyz
1 'x, y, z'
2 '-x, -y, -z'

loop_
_atom_site_label
_atom_site_type_symbol
_atom_site_fract_x
_atom_site_fract_y
_atom_site_fract_z
_atom_site_U_iso_or_equiv
_atom_site_adp_type
_atom_site_occupancy
_atom_site_calc_flag
_atom_site_refinement_flags_posn
N1 N 0.30916(15) 0.41246(11) 0.49688(9) 0.0383(3) Uani 1 d .
C8 C 0.26446(18) 0.40133(13) 0.38851(11) 0.0357(4) Uani 1 d .
N2 N 0.43227(15) 0.29155(11) 0.41509(10) 0.0393(3) Uani 1 d .
C9 C 0.15630(18) 0.45611(13) 0.33383(12) 0.0377(4) Uani 1 d .
C16 C 0.48306(17) 0.33550(13) 0.61860(12) 0.0372(4) Uani 1 d .
C29 C 0.76094(18) 0.10312(13) 0.33626(12) 0.0392(4) Uani 1 d .
C6 C 0.30958(19) 0.29647(14) 0.22146(13) 0.0434(4) Uani 1 d .
C10 C 0.12450(19) 0.42965(15) 0.22111(12) 0.0428(4) Uani 1 d .
C7 C 0.33790(18) 0.32723(13) 0.33579(12) 0.0380(4) Uani 1 d .
C32 C 0.8781(2) 0.03832(15) 0.29969(14) 0.0484(4) Uani 1 d .
C28 C 0.78724(19) 0.22842(14) 0.34312(13) 0.0458(4) Uani 1 d .
H28 H 0.8786 0.2715 0.3278 0.055 Uiso 1 calc R
C24 C 0.6441(2) 0.25798(14) 0.74885(14) 0.0478(4) Uani 1 d .
C26 C 0.54639(18) 0.22765(13) 0.39462(12) 0.0393(4) Uani 1 d .
C15 C 0.40978(18) 0.34704(13) 0.51128(12) 0.0369(4) Uani 1 d .
C31 C 0.5179(2) 0.10437(14) 0.39057(14) 0.0485(5) Uani 1 d .
H31 H 0.4269 0.0621 0.4071 0.058 Uiso 1 calc R
C30 C 0.6239(2) 0.04392(14) 0.36206(14) 0.0465(4) Uani 1 d .
H30 H 0.6032 -0.0392 0.3600 0.056 Uiso 1 calc R
C27 C 0.68250(19) 0.28945(13) 0.37171(13) 0.0429(4) Uani 1 d .
H27 H 0.7034 0.3728 0.3757 0.051 Uiso 1 calc R
C25 C 0.58405(19) 0.26647(14) 0.64248(13) 0.0436(4) Uani 1 d .
H25 H 0.6144 0.2235 0.5870 0.052 Uiso 1 calc R
C14 C 0.08294(19) 0.53331(15) 0.38698(13) 0.0440(4) Uani 1 d .
H14 H 0.1061 0.5514 0.4607 0.053 Uiso 1 calc R
C5 C 0.20256(19) 0.35027(15) 0.16570(12) 0.0450(4) Uani 1 d .
C17 C 0.4415(2) 0.40254(15) 0.70495(13) 0.0453(4) Uani 1 d .
H17 H 0.3732 0.4505 0.6907 0.054 Uiso 1 calc R
C19 C 0.6011(2) 0.32563(15) 0.83320(13) 0.0483(4) Uani 1 d .
C13 C -0.0220(2) 0.58247(17) 0.33258(15) 0.0538(5) Uani 1 d .
H13 H -0.0700 0.6335 0.3690 0.065 Uiso 1 calc R
C18 C 0.4990(2) 0.39817(16) 0.80735(14) 0.0522(5) Uani 1 d .
H18 H 0.4705 0.4440 0.8618 0.063 Uiso 1 calc R
C11 C 0.0161(2) 0.48217(18) 0.16854(14) 0.0569(5) Uani 1 d .
H11 H -0.0074 0.4666 0.0947 0.068 Uiso 1 calc R
C1 C 0.3778(2) 0.21775(17) 0.16437(14) 0.0598(5) Uani 1 d .
H1 H 0.4471 0.1816 0.2009 0.072 Uiso 1 calc R
C12 C -0.0566(2) 0.55579(19) 0.22248(15) 0.0617(5) Uani 1 d .
H12 H -0.1294 0.5880 0.1852 0.074 Uiso 1 calc R
C23 C 0.7431(2) 0.18307(18) 0.77389(17) 0.0655(6) Uani 1 d .
H23 H 0.7728 0.1384 0.7192 0.079 Uiso 1 calc R
C35 C 0.8319(2) -0.09737(15) 0.30275(17) 0.0620(5) Uani 1 d .
H35A H 0.8223 -0.1132 0.3746 0.093 Uiso 1 calc GR
H35B H 0.9075 -0.1346 0.2779 0.093 Uiso 1 calc GR
H35C H 0.7369 -0.1294 0.2577 0.093 Uiso 1 calc GR
C4 C 0.1732(2) 0.32347(18) 0.05369(14) 0.0621(5) Uani 1 d .
H4 H 0.1049 0.3588 0.0151 0.074 Uiso 1 calc R
C20 C 0.6610(3) 0.3166(2) 0.93883(16) 0.0679(6) Uani 1 d .
H20 H 0.6351 0.3618 0.9950 0.081 Uiso 1 calc R
C3 C 0.2418(3) 0.2476(2) 0.00047(16) 0.0767(7) Uani 1 d .
H3 H 0.2202 0.2319 -0.0735 0.092 Uiso 1 calc R
C21 C 0.7560(3) 0.2431(2) 0.95997(19) 0.0784(7) Uani 1 d .
H21 H 0.7944 0.2383 1.0302 0.094 Uiso 1 calc R
C2 C 0.3437(3) 0.1936(2) 0.05576(16) 0.0733(6) Uani 1 d .
H2 H 0.3890 0.1407 0.0190 0.088 Uiso 1 calc R
C34 C 1.0297(2) 0.08746(19) 0.3713(2) 0.0787(7) Uani 1 d .
H34A H 1.0629 0.1718 0.3666 0.118 Uiso 1 calc GR
H34B H 1.1030 0.0461 0.3484 0.118 Uiso 1 calc GR
H34C H 1.0186 0.0754 0.4437 0.118 Uiso 1 calc GR
C22 C 0.7960(3) 0.1750(2) 0.8773(2) 0.0822(7) Uani 1 d .
H22 H 0.8595 0.1235 0.8926 0.099 Uiso 1 calc R
C33 C 0.8959(3) 0.0619(2) 0.18460(17) 0.0808(7) Uani 1 d .
H33A H 0.8004 0.0326 0.1394 0.121 Uiso 1 calc GR
H33B H 0.9688 0.0212 0.1601 0.121 Uiso 1 calc GR
H33C H 0.9296 0.1467 0.1823 0.121 Uiso 1 calc GR

loop_
_atom_site_aniso_label
_atom_site_aniso_U_11
_atom_site_aniso_U_22
_atom_site_aniso_U_33
_atom_site_aniso_U_23
_atom_site_aniso_U_13
_atom_site_aniso_U_12
N1 0.0386(8) 0.0377(7) 0.0367(7) 0.0032(6) 0.0054(6) 0.0052(6)
C8 0.0345(9) 0.0340(8) 0.0349(8) 0.0038(7) 0.0054(7) -0.0004(7)
N2 0.0384(8) 0.0375(7) 0.0410(7) 0.0004(6) 0.0070(6) 0.0078(6)
C9 0.0330(9) 0.0380(8) 0.0389(9) 0.0082(7) 0.0056(7) -0.0008(7)
C16 0.0336(9) 0.0317(7) 0.0436(9) 0.0062(7) 0.0041(7) 0.0016(7)
C29 0.0422(10) 0.0339(8) 0.0388(8) 0.0014(7) 0.0047(7) 0.0049(7)
C6 0.0418(10) 0.0422(9) 0.0415(9) -0.0004(7) 0.0090(8) -0.0001(8)
C10 0.0394(10) 0.0462(9) 0.0390(9) 0.0090(7) 0.0056(7) 0.0000(8)
C7 0.0364(9) 0.0366(8) 0.0377(8) 0.0039(7) 0.0048(7) 0.0013(7)
C32 0.0499(11) 0.0418(9) 0.0566(10) 0.0077(8) 0.0109(8) 0.0147(8)
C28 0.0368(10) 0.0358(8) 0.0616(11) 0.0048(8) 0.0120(8) -0.0007(7)
C24 0.0417(10) 0.0395(9) 0.0573(11) 0.0114(8) -0.0017(8) 0.0017(8)
C26 0.0413(10) 0.0355(8) 0.0394(8) 0.0002(7) 0.0061(7) 0.0068(7)
C15 0.0347(9) 0.0325(7) 0.0409(9) 0.0040(7) 0.0069(7) 0.0013(7)
C31 0.0448(10) 0.0362(8) 0.0626(11) 0.0039(8) 0.0178(9) 0.0002(8)
C30 0.0509(11) 0.0280(7) 0.0590(10) 0.0024(7) 0.0133(8) 0.0038(8)
C27 0.0441(10) 0.0292(7) 0.0528(10) 0.0034(7) 0.0073(8) 0.0031(7)
C25 0.0407(10) 0.0371(8) 0.0501(10) 0.0030(7) 0.0048(8) 0.0043(7)
C14 0.0414(10) 0.0489(9) 0.0419(9) 0.0082(7) 0.0075(7) 0.0084(8)
C5 0.0441(10) 0.0471(9) 0.0389(9) 0.0044(7) 0.0067(8) -0.0002(8)
C17 0.0474(11) 0.0435(9) 0.0456(9) 0.0054(7) 0.0043(8) 0.0131(8)
C19 0.0467(11) 0.0477(9) 0.0473(10) 0.0114(8) 0.0022(8) 0.0042(8)
C13 0.0492(11) 0.0613(11) 0.0567(11) 0.0137(9) 0.0121(9) 0.0204(9)
C18 0.0555(12) 0.0569(11) 0.0437(10) 0.0032(8) 0.0060(8) 0.0139(9)
C11 0.0558(12) 0.0742(13) 0.0408(9) 0.0144(9) 0.0001(8) 0.0163(10)
C1 0.0620(13) 0.0668(12) 0.0490(11) -0.0061(9) 0.0081(9) 0.0167(10)
C12 0.0549(12) 0.0811(13) 0.0556(11) 0.0214(10) 0.0046(9) 0.0267(11)
C23 0.0618(14) 0.0602(12) 0.0748(14) 0.0085(10) -0.0035(11) 0.0224(10)
C35 0.0642(13) 0.0435(10) 0.0806(13) 0.0034(9) 0.0163(11) 0.0160(9)
C4 0.0705(14) 0.0744(13) 0.0395(10) 0.0019(9) 0.0057(9) 0.0161(11)
C20 0.0678(14) 0.0811(14) 0.0532(11) 0.0172(10) -0.0005(10) 0.0156(12)
C3 0.0896(17) 0.0992(17) 0.0388(10) -0.0073(11) 0.0055(11) 0.0253(14)
C21 0.0791(17) 0.0877(16) 0.0660(14) 0.0276(13) -0.0095(12) 0.0176(14)
C2 0.0823(16) 0.0846(15) 0.0527(12) -0.0148(11) 0.0129(11) 0.0263(13)
C34 0.0485(13) 0.0615(12) 0.1226(19) 0.0149(12) 0.0009(13) 0.0103(10)
C22 0.0774(17) 0.0778(15) 0.0909(17) 0.0242(13) -0.0171(13) 0.0282(13)
C33 0.114(2) 0.0764(14) 0.0723(14) 0.0157(11) 0.0482(14) 0.0439(14)

loop_
_atom_type_symbol
_atom_type_description
_atom_type_scat_dispersion_real
_atom_type_scat_dispersion_imag
_atom_type_scat_source
C C 0.0033 0.0016 'International Tables Vol C Tables 4.2.6.8 and 6.1.1.4'
H H 0.0000 0.0000 'International Tables Vol C Tables 4.2.6.8 and 6.1.1.4'
N N 0.0061 0.0033 'International Tables Vol C Tables 4.2.6.8 and 6.1.1.4'

loop_
_geom_angle_atom_site_label_1
_geom_angle_atom_site_label_2
_geom_angle_atom_site_label_3
_geom_angle
C15 N1 C8 105.99(12)
N1 C8 C9 126.86(13)
C7 C8 N1 110.81(14)
C7 C8 C9 122.32(14)
C7 N2 C26 124.13(12)
C15 N2 C7 106.24(12)
C15 N2 C26 128.78(14)
C10 C9 C8 117.33(14)
C14 C9 C8 122.58(14)
C14 C9 C10 120.08(16)
C25 C16 C15 126.55(15)
C25 C16 C17 117.65(15)
C17 C16 C15 115.79(14)
C28 C29 C32 120.26(14)
C30 C29 C32 123.34(14)
C30 C29 C28 116.40(15)
C5 C6 C7 115.64(14)
C1 C6 C7 124.90(17)
C1 C6 C5 119.46(15)
C9 C10 C5 119.99(16)
C11 C10 C9 116.80(15)
C11 C10 C5 123.21(15)
C8 C7 N2 105.49(13)
C8 C7 C6 122.83(15)
N2 C7 C6 131.66(14)
C29 C32 C35 112.26(14)
C29 C32 C34 109.65(14)
C29 C32 C33 108.39(15)
C35 C32 C33 108.76(15)
C34 C32 C35 108.68(16)
C34 C32 C33 109.05(17)
C29 C28 H28 119.0
C27 C28 C29 121.97(15)
C27 C28 H28 119.0
C19 C24 C25 118.94(16)
C23 C24 C25 122.42(17)
C23 C24 C19 118.63(17)
C31 C26 N2 120.88(14)
C27 C26 N2 119.51(14)
C27 C26 C31 119.46(15)
N1 C15 N2 111.47(14)
N1 C15 C16 121.92(14)
N2 C15 C16 126.60(14)
C26 C31 H31 120.0
C30 C31 C26 120.00(15)
C30 C31 H31 120.0
C29 C30 H30 119.0
C31 C30 C29 122.05(14)
C31 C30 H30 119.0
C28 C27 C26 120.10(14)
C28 C27 H27 120.0
C26 C27 H27 120.0
C16 C25 C24 122.27(16)
C16 C25 H25 118.9
C24 C25 H25 118.9
C9 C14 H14 119.4
C13 C14 C9 121.14(16)
C13 C14 H14 119.4
C6 C5 C10 121.86(14)
C4 C5 C6 117.29(16)
C4 C5 C10 120.85(17)
C16 C17 H17 119.2
C18 C17 C16 121.52(16)
C18 C17 H17 119.2
C18 C19 C24 118.19(16)
C18 C19 C20 123.16(18)
C20 C19 C24 118.64(18)
C14 C13 H13 120.2
C14 C13 C12 119.57(17)
C12 C13 H13 120.2
C17 C18 C19 121.41(16)
C17 C18 H18 119.3
C19 C18 H18 119.3
C10 C11 H11 118.9
C12 C11 C10 122.12(16)
C12 C11 H11 118.9
C6 C1 H1 119.6
C2 C1 C6 120.9(2)
C2 C1 H1 119.6
C13 C12 H12 119.9
C11 C12 C13 120.27(18)
C11 C12 H12 119.9
C24 C23 H23 119.6
C22 C23 C24 120.8(2)
C22 C23 H23 119.6
C32 C35 H35A 109.5
C32 C35 H35B 109.5
C32 C35 H35C 109.5
H35A C35 H35B 109.5
H35A C35 H35C 109.5
H35B C35 H35C 109.5
C5 C4 H4 119.0
C3 C4 C5 121.9(2)
C3 C4 H4 119.0
C19 C20 H20 119.5
C21 C20 C19 121.1(2)
C21 C20 H20 119.5
C4 C3 H3 119.8
C4 C3 C2 120.34(18)
C2 C3 H3 119.8
C20 C21 H21 119.8
C20 C21 C22 120.3(2)
C22 C21 H21 119.8
C1 C2 C3 120.09(19)
C1 C2 H2 120.0
C3 C2 H2 120.0
C32 C34 H34A 109.5
C32 C34 H34B 109.5
C32 C34 H34C 109.5
H34A C34 H34B 109.5
H34A C34 H34C 109.5
H34B C34 H34C 109.5
C23 C22 C21 120.5(2)
C23 C22 H22 119.8
C21 C22 H22 119.8
C32 C33 H33A 109.5
C32 C33 H33B 109.5
C32 C33 H33C 109.5
H33A C33 H33B 109.5
H33A C33 H33C 109.5
H33B C33 H33C 109.5

loop_
_geom_bond_atom_site_label_1
_geom_bond_atom_site_label_2
_geom_bond_distance
N1 C8 1.3751(19)
N1 C15 1.314(2)
C8 C9 1.427(2)
C8 C7 1.372(2)
N2 C7 1.394(2)
N2 C26 1.436(2)
N2 C15 1.3877(19)
C9 C10 1.419(2)
C9 C14 1.399(2)
C16 C15 1.475(2)
C16 C25 1.365(2)
C16 C17 1.422(2)
C29 C32 1.526(2)
C29 C28 1.399(2)
C29 C30 1.387(2)
C6 C7 1.443(2)
C6 C5 1.418(2)
C6 C1 1.405(2)
C10 C5 1.459(2)
C10 C11 1.401(2)
C32 C35 1.530(2)
C32 C34 1.527(3)
C32 C33 1.536(3)
C28 H28 0.9300
C28 C27 1.369(2)
C24 C25 1.416(2)
C24 C19 1.413(3)
C24 C23 1.406(3)
C26 C31 1.378(2)
C26 C27 1.376(2)
C31 H31 0.9300
C31 C30 1.375(2)
C30 H30 0.9300
C27 H27 0.9300
C25 H25 0.9300
C14 H14 0.9300
C14 C13 1.363(2)
C5 C4 1.410(2)
C17 H17 0.9300
C17 C18 1.353(2)
C19 C18 1.408(3)
C19 C20 1.409(3)
C13 H13 0.9300
C13 C12 1.388(3)
C18 H18 0.9300
C11 H11 0.9300
C11 C12 1.371(3)
C1 H1 0.9300
C1 C2 1.368(3)
C12 H12 0.9300
C23 H23 0.9300
C23 C22 1.363(3)
C35 H35A 0.9600
C35 H35B 0.9600
C35 H35C 0.9600
C4 H4 0.9300
C4 C3 1.359(3)
C20 H20 0.9300
C20 C21 1.356(3)
C3 H3 0.9300
C3 C2 1.383(3)
C21 H21 0.9300
C21 C22 1.386(3)
C2 H2 0.9300
C34 H34A 0.9600
C34 H34B 0.9600
C34 H34C 0.9600
C22 H22 0.9300
C33 H33A 0.9600
C33 H33B 0.9600
C33 H33C 0.9600
